data_7700736
loop_
_publ_author_name
'Yao, Changguang'
'Zhang, Tonghuan'
'Zhou, Chunhui'
'Huang, Kuo-Wei'

_publ_section_title
;
 Interrogating the steric outcome during H<sub>2</sub> heterolysis:
 in-plane steric effects in the regioselective protonation of the
 PN<sup>3</sup>P-pincer ligand.
;
_journal_issue 34
_journal_name_full 'Dalton transactions (Cambridge, England : 2003)'
_journal_page_first 12817
_journal_page_last 12821
_journal_paper_doi 10.1039/c9dt03003d
_journal_volume 48
_journal_year 2019
_chemical_formula_moiety 'C27 H54 N3 Ni P2, C F3 O3 S, C3 H3'
_chemical_formula_sum 'C31 H57 F3 N3 Ni O3 P2 S'
_chemical_formula_weight 729.50
_space_group_crystal_system monoclinic
_space_group_IT_number 14
_space_group_name_Hall '-P 2yn'
_space_group_name_H-M_alt 'P 1 21/n 1'
_symmetry_space_group_name_Hall '-P 2yn'
_symmetry_space_group_name_H-M 'P 1 21/n 1'
_atom_sites_solution_hydrogens mixed
_audit_creation_date 2018-10-29
_audit_creation_method
;
Olex2 1.2
(compiled 2018.05.29 svn.r3508 for OlexSys, GUI svn.r5506)
;
_audit_update_record
;
2019-01-19 deposited with the CCDC.    2019-08-05 downloaded from the CCDC.
;
_cell_angle_alpha 90
_cell_angle_beta 110.086(3)
_cell_angle_gamma 90
_cell_formula_units_Z 4
_cell_length_a 15.1132(18)
_cell_length_b 12.9640(17)
_cell_length_c 19.891(3)
_cell_measurement_reflns_used 9285
_cell_measurement_temperature 120(2)
_cell_measurement_theta_max 36.438
_cell_measurement_theta_min 2.671
_cell_volume 3660.2(9)
_computing_cell_refinement 'SAINT V8.38A (?, 2016)'
_computing_data_reduction 'SAINT V8.38A (?, 2016)'
_computing_molecular_graphics 'Olex2 (Dolomanov et al., 2009)'
_computing_publication_material 'Olex2 (Dolomanov et al., 2009)'
_computing_structure_refinement 'ShelXL (Sheldrick, 2015)'
_diffrn_ambient_temperature 120.04
_diffrn_measured_fraction_theta_full 0.990
_diffrn_measured_fraction_theta_max 0.994
_diffrn_measurement_device_type 'CCD area detector'
_diffrn_measurement_method 'phi and omega scans'
_diffrn_radiation_monochromator graphite
_diffrn_radiation_type MoK\a
_diffrn_radiation_wavelength 0.71073
_diffrn_reflns_av_R_equivalents 0.0434
_diffrn_reflns_av_unetI/netI 0.0283
_diffrn_reflns_Laue_measured_fraction_full 0.990
_diffrn_reflns_Laue_measured_fraction_max 0.994
_diffrn_reflns_limit_h_max 25
_diffrn_reflns_limit_h_min -25
_diffrn_reflns_limit_k_max 21
_diffrn_reflns_limit_k_min -21
_diffrn_reflns_limit_l_max 33
_diffrn_reflns_limit_l_min -33
_diffrn_reflns_number 108987
_diffrn_reflns_point_group_measured_fraction_full 0.990
_diffrn_reflns_point_group_measured_fraction_max 0.994
_diffrn_reflns_theta_full 25.242
_diffrn_reflns_theta_max 36.438
_diffrn_reflns_theta_min 1.912
_exptl_absorpt_coefficient_mu 0.724
_exptl_absorpt_correction_type none
_exptl_crystal_colour yellow
_exptl_crystal_density_diffrn 1.324
_exptl_crystal_description block
_exptl_crystal_F_000 1556
_exptl_crystal_size_max 0.2
_exptl_crystal_size_mid 0.18
_exptl_crystal_size_min 0.15
_refine_diff_density_max 0.822
_refine_diff_density_min -0.476
_refine_diff_density_rms 0.057
_refine_ls_extinction_method none
_refine_ls_goodness_of_fit_ref 1.046
_refine_ls_hydrogen_treatment mixed
_refine_ls_matrix_type full
_refine_ls_number_parameters 420
_refine_ls_number_reflns 17804
_refine_ls_number_restraints 0
_refine_ls_restrained_S_all 1.046
_refine_ls_R_factor_all 0.0352
_refine_ls_R_factor_gt 0.0279
_refine_ls_shift/su_max 0.001
_refine_ls_shift/su_mean 0.000
_refine_ls_structure_factor_coef Fsqd
_refine_ls_weighting_details 'w=1/[\s^2^(Fo^2^)+(0.0279P)^2^+1.1690P] where P=(Fo^2^+2Fc^2^)/3'
_refine_ls_weighting_scheme calc
_refine_ls_wR_factor_gt 0.0697
_refine_ls_wR_factor_ref 0.0736
_reflns_Friedel_coverage 0.000
_reflns_number_gt 15452
_reflns_number_total 17804
_reflns_threshold_expression 'I > 2\s(I)'
_cod_data_source_file c9dt03003d2.cif
_cod_data_source_block ycg-95
_cod_depositor_comments 'Adding full bibliography for 7700730--7700736.cif.'
_cod_original_cell_volume 3660.1(8)
_cod_database_code 7700736
_shelx_shelxl_version_number 2016/6
_shelx_space_group_comment
;
The symmetry employed for this shelxl refinement is uniquely defined
by the following loop, which should always be used as a source of
symmetry information in preference to the above space-group names.
They are only intended as comments.
;
_shelx_estimated_absorpt_t_max 0.899
_shelx_estimated_absorpt_t_min 0.869
_olex2_refinement_description
;
1. Fixed Uiso
 At 1.2 times of:
  All C(H) groups, All C(H,H) groups
 At 1.5 times of:
  All C(H,H,H) groups
2.a Secondary CH2 refined with riding coordinates:
 C6(H6A,H6B), C8(H8A,H8B), C10(H10A,H10B)
2.b Aromatic/amide H refined with riding coordinates:
 C3(H3), C29(H29), C30(H30), C31(H31)
2.c Idealised Me refined as rotating group:
 C7(H7A,H7B,H7C), C9(H9A,H9B,H9C), C11(H11A,H11B,H11C), C13(H13A,H13B,H13C),
 C14(H14A,H14B,H14C), C15(H15A,H15B,H15C), C17(H17A,H17B,H17C), C18(H18A,H18B,
 H18C), C19(H19A,H19B,H19C), C21(H21A,H21B,H21C), C22(H22A,H22B,H22C), C23(H23A,
 H23B,H23C), C25(H25A,H25B,H25C), C26(H26A,H26B,H26C), C27(H27A,H27B,H27C)
;
_olex2_submission_special_instructions 'No special instructions were received'

loop_
_space_group_symop_operation_xyz
'x, y, z'
'-x+1/2, y+1/2, -z+1/2'
'-x, -y, -z'
'x-1/2, -y-1/2, z-1/2'

loop_
_atom_site_label
_atom_site_type_symbol
_atom_site_fract_x
_atom_site_fract_y
_atom_site_fract_z
_atom_site_U_iso_or_equiv
_atom_site_adp_type
_atom_site_occupancy
_atom_site_site_symmetry_order
_atom_site_calc_flag
_atom_site_refinement_flags_posn
C1 C 0.04499(5) 0.10387(6) 0.32305(4) 0.01203(11) Uani 1 1 d .
C2 C 0.07704(5) 0.06988(6) 0.40020(4) 0.01392(11) Uani 1 1 d .
C3 C 0.17750(5) 0.03454(6) 0.42463(4) 0.01540(12) Uani 1 1 d .
H3 H 0.207328 0.020985 0.474246 0.018 Uiso 1 1 calc R
C4 C 0.22860(5) 0.02053(6) 0.38214(4) 0.01381(11) Uani 1 1 d .
C5 C 0.18370(5) 0.03901(6) 0.30527(4) 0.01249(11) Uani 1 1 d .
C6 C 0.01439(6) -0.02268(7) 0.40647(4) 0.01795(13) Uani 1 1 d .
H6A H 0.033690 -0.043280 0.457408 0.022 Uiso 1 1 calc R
H6B H -0.051788 0.001116 0.391707 0.022 Uiso 1 1 calc R
C7 C 0.01828(7) -0.11737(7) 0.36243(5) 0.02369(16) Uani 1 1 d .
H7A H -0.000679 -0.098319 0.311761 0.036 Uiso 1 1 calc GR
H7B H -0.024643 -0.170210 0.368637 0.036 Uiso 1 1 calc GR
H7C H 0.082684 -0.144606 0.378506 0.036 Uiso 1 1 calc GR
C8 C 0.06743(6) 0.15674(7) 0.45044(4) 0.01693(13) Uani 1 1 d .
H8A H 0.000067 0.175321 0.437317 0.020 Uiso 1 1 calc R
H8B H 0.089081 0.130455 0.500191 0.020 Uiso 1 1 calc R
C9 C 0.12313(6) 0.25305(7) 0.44759(5) 0.02133(15) Uani 1 1 d .
H9A H 0.189774 0.235164 0.459525 0.032 Uiso 1 1 calc GR
H9B H 0.116462 0.303713 0.482111 0.032 Uiso 1 1 calc GR
H9C H 0.099117 0.282476 0.399300 0.032 Uiso 1 1 calc GR
C10 C 0.32873(5) -0.01768(6) 0.40961(4) 0.01688(13) Uani 1 1 d .
H10A H 0.335818 -0.073382 0.377793 0.020 Uiso 1 1 calc R
H10B H 0.341972 -0.047551 0.457889 0.020 Uiso 1 1 calc R
C11 C 0.40090(6) 0.06631(8) 0.41382(6) 0.02580(17) Uani 1 1 d .
H11A H 0.389234 0.095232 0.366024 0.039 Uiso 1 1 calc GR
H11B H 0.464415 0.036764 0.431933 0.039 Uiso 1 1 calc GR
H11C H 0.395493 0.120984 0.446216 0.039 Uiso 1 1 calc GR
C12 C -0.08758(6) 0.31548(6) 0.19190(4) 0.01691(13) Uani 1 1 d .
C13 C 0.01474(7) 0.35347(7) 0.21725(6) 0.02516(17) Uani 1 1 d .
H13A H 0.015672 0.428420 0.211112 0.038 Uiso 1 1 calc GR
H13B H 0.048413 0.320117 0.188920 0.038 Uiso 1 1 calc GR
H13C H 0.045523 0.336143 0.267914 0.038 Uiso 1 1 calc GR
C14 C -0.13352(8) 0.34105(8) 0.11206(5) 0.02569(18) Uani 1 1 d .
H14A H -0.128408 0.415277 0.104834 0.039 Uiso 1 1 calc GR
H14B H -0.200123 0.321187 0.095792 0.039 Uiso 1 1 calc GR
H14C H -0.101368 0.302990 0.084597 0.039 Uiso 1 1 calc GR
C15 C -0.13929(7) 0.36942(8) 0.23615(5) 0.02454(17) Uani 1 1 d .
H15A H -0.110639 0.349458 0.286519 0.037 Uiso 1 1 calc GR
H15B H -0.205760 0.348977 0.218504 0.037 Uiso 1 1 calc GR
H15C H -0.134556 0.444335 0.231718 0.037 Uiso 1 1 calc GR
C16 C -0.19441(6) 0.10578(7) 0.16838(4) 0.01762(13) Uani 1 1 d .
C17 C -0.18386(7) 0.00457(8) 0.21025(5) 0.02616(18) Uani 1 1 d .
H17A H -0.180423 0.019451 0.259391 0.039 Uiso 1 1 calc GR
H17B H -0.126112 -0.030620 0.211064 0.039 Uiso 1 1 calc GR
H17C H -0.238300 -0.039838 0.187068 0.039 Uiso 1 1 calc GR
C18 C -0.21163(6) 0.07920(8) 0.08961(4) 0.02206(15) Uani 1 1 d .
H18A H -0.272900 0.045100 0.068959 0.033 Uiso 1 1 calc GR
H18B H -0.161819 0.032898 0.086690 0.033 Uiso 1 1 calc GR
H18C H -0.211143 0.142644 0.062956 0.033 Uiso 1 1 calc GR
C19 C -0.27778(6) 0.16651(10) 0.17510(6) 0.0289(2) Uani 1 1 d .
H19A H -0.334463 0.123388 0.159228 0.043 Uiso 1 1 calc GR
H19B H -0.288086 0.228526 0.145210 0.043 Uiso 1 1 calc GR
H19C H -0.264183 0.186525 0.225155 0.043 Uiso 1 1 calc GR
C20 C 0.23981(6) 0.10766(6) 0.13810(4) 0.01576(12) Uani 1 1 d .
C21 C 0.22946(9) 0.21825(8) 0.15999(8) 0.0382(3) Uani 1 1 d .
H21A H 0.270984 0.263363 0.144656 0.057 Uiso 1 1 calc GR
H21B H 0.246744 0.222006 0.212137 0.057 Uiso 1 1 calc GR
H21C H 0.163973 0.240598 0.137269 0.057 Uiso 1 1 calc GR
C22 C 0.34333(7) 0.07643(10) 0.17241(6) 0.0312(2) Uani 1 1 d .
H22A H 0.352228 0.006664 0.156847 0.047 Uiso 1 1 calc GR
H22B H 0.361046 0.077708 0.224643 0.047 Uiso 1 1 calc GR
H22C H 0.382986 0.124914 0.157695 0.047 Uiso 1 1 calc GR
C23 C 0.20995(9) 0.10155(11) 0.05717(5) 0.0353(3) Uani 1 1 d .
H23A H 0.142206 0.115120 0.035970 0.053 Uiso 1 1 calc GR
H23B H 0.223660 0.032516 0.043219 0.053 Uiso 1 1 calc GR
H23C H 0.244688 0.153066 0.040054 0.053 Uiso 1 1 calc GR
C24 C 0.13833(6) -0.10226(6) 0.13953(4) 0.01600(12) Uani 1 1 d .
C25 C 0.23014(6) -0.16040(7) 0.15130(5) 0.02289(16) Uani 1 1 d .
H25A H 0.216522 -0.233763 0.140889 0.034 Uiso 1 1 calc GR
H25B H 0.271558 -0.152252 0.201169 0.034 Uiso 1 1 calc GR
H25C H 0.261338 -0.132569 0.119411 0.034 Uiso 1 1 calc GR
C26 C 0.07583(8) -0.10509(8) 0.06070(5) 0.02685(18) Uani 1 1 d .
H26A H 0.110730 -0.077380 0.031329 0.040 Uiso 1 1 calc GR
H26B H 0.019375 -0.063219 0.053732 0.040 Uiso 1 1 calc GR
H26C H 0.057282 -0.176469 0.046497 0.040 Uiso 1 1 calc GR
C27 C 0.08356(7) -0.15217(7) 0.18349(6) 0.02333(16) Uani 1 1 d .
H27A H 0.068937 -0.223970 0.168340 0.035 Uiso 1 1 calc GR
H27B H 0.024850 -0.114107 0.175710 0.035 Uiso 1 1 calc GR
H27C H 0.121993 -0.150224 0.234430 0.035 Uiso 1 1 calc GR
C28 C 0.66396(7) 0.19720(9) 0.37683(6) 0.02742(19) Uani 1 1 d .
C29 C 0.44733(7) 1.07320(8) 0.95212(6) 0.02728(18) Uani 1 1 d .
H29 H 0.411256 1.123359 0.919260 0.033 Uiso 1 1 calc R
C30 C 0.49108(7) 0.99414(9) 0.92837(6) 0.02742(18) Uani 1 1 d .
H30 H 0.484926 0.990155 0.879276 0.033 Uiso 1 1 calc R
C31 C 0.54380(7) 0.92092(8) 0.97636(6) 0.02728(18) Uani 1 1 d .
H31 H 0.573804 0.866775 0.960158 0.033 Uiso 1 1 calc R
F1 F 0.61728(5) 0.15709(8) 0.41622(5) 0.0472(2) Uani 1 1 d .
F2 F 0.61981(5) 0.16921(9) 0.30960(4) 0.0527(2) Uani 1 1 d .
F3 F 0.65820(6) 0.29892(7) 0.38059(5) 0.0476(2) Uani 1 1 d .
H H -0.0003(11) 0.1228(12) 0.1070(8) 0.034(4) Uiso 1 1 d .
H2 H -0.0719(11) 0.1638(12) 0.3209(8) 0.034(4) Uiso 1 1 d .
N1 N 0.09277(4) 0.08384(5) 0.27980(3) 0.01225(10) Uani 1 1 d .
N2 N -0.03830(4) 0.15239(5) 0.29425(3) 0.01325(10) Uani 1 1 d .
N3 N 0.22560(4) 0.01444(5) 0.26097(3) 0.01409(10) Uani 1 1 d .
Ni1 Ni 0.03736(2) 0.10716(2) 0.17963(2) 0.01146(2) Uani 1 1 d .
O1 O 0.82213(5) 0.19393(6) 0.48059(4) 0.02729(14) Uani 1 1 d .
O2 O 0.78014(6) 0.04461(6) 0.40247(4) 0.02913(15) Uani 1 1 d .
O3 O 0.82466(5) 0.20445(6) 0.35925(4) 0.02212(12) Uani 1 1 d .
P1 P -0.07880(2) 0.17324(2) 0.20216(2) 0.01192(3) Uani 1 1 d .
P2 P 0.15945(2) 0.03270(2) 0.17246(2) 0.01201(3) Uani 1 1 d .
S1 S 0.78655(2) 0.15488(2) 0.40881(2) 0.01613(4) Uani 1 1 d .

loop_
_atom_site_aniso_label
_atom_site_aniso_U_11
_atom_site_aniso_U_22
_atom_site_aniso_U_33
_atom_site_aniso_U_23
_atom_site_aniso_U_13
_atom_site_aniso_U_12
C1 0.0116(3) 0.0142(3) 0.0104(2) 0.0000(2) 0.0040(2) -0.0004(2)
C2 0.0132(3) 0.0191(3) 0.0101(2) 0.0019(2) 0.0048(2) 0.0007(2)
C3 0.0141(3) 0.0208(3) 0.0110(3) 0.0032(2) 0.0038(2) 0.0013(2)
C4 0.0127(3) 0.0167(3) 0.0113(3) 0.0027(2) 0.0031(2) 0.0014(2)
C5 0.0116(3) 0.0143(3) 0.0115(2) 0.0016(2) 0.0038(2) 0.0012(2)
C6 0.0178(3) 0.0201(3) 0.0174(3) 0.0034(3) 0.0080(3) -0.0013(3)
C7 0.0265(4) 0.0200(4) 0.0248(4) 0.0003(3) 0.0090(3) -0.0027(3)
C8 0.0164(3) 0.0237(3) 0.0116(3) -0.0016(2) 0.0060(2) -0.0007(3)
C9 0.0195(3) 0.0230(4) 0.0208(3) -0.0037(3) 0.0059(3) -0.0030(3)
C10 0.0135(3) 0.0195(3) 0.0163(3) 0.0043(2) 0.0034(2) 0.0031(2)
C11 0.0155(3) 0.0274(4) 0.0307(4) 0.0037(3) 0.0031(3) -0.0020(3)
C12 0.0192(3) 0.0162(3) 0.0152(3) 0.0011(2) 0.0057(2) 0.0042(2)
C13 0.0248(4) 0.0199(4) 0.0306(4) 0.0000(3) 0.0091(3) -0.0040(3)
C14 0.0360(5) 0.0224(4) 0.0169(3) 0.0052(3) 0.0067(3) 0.0100(3)
C15 0.0309(4) 0.0211(4) 0.0238(4) -0.0025(3) 0.0122(3) 0.0072(3)
C16 0.0131(3) 0.0251(4) 0.0142(3) -0.0030(3) 0.0040(2) -0.0020(3)
C17 0.0271(4) 0.0293(4) 0.0211(4) -0.0001(3) 0.0070(3) -0.0113(3)
C18 0.0197(3) 0.0306(4) 0.0139(3) -0.0051(3) 0.0033(3) -0.0032(3)
C19 0.0132(3) 0.0448(6) 0.0289(4) -0.0104(4) 0.0072(3) -0.0006(3)
C20 0.0160(3) 0.0180(3) 0.0150(3) 0.0001(2) 0.0075(2) -0.0001(2)
C21 0.0427(6) 0.0202(4) 0.0661(8) -0.0111(5) 0.0372(6) -0.0096(4)
C22 0.0172(4) 0.0412(6) 0.0377(5) 0.0131(4) 0.0127(4) 0.0029(4)
C23 0.0355(5) 0.0542(7) 0.0166(4) 0.0036(4) 0.0093(4) -0.0146(5)
C24 0.0160(3) 0.0151(3) 0.0170(3) -0.0018(2) 0.0058(2) 0.0015(2)
C25 0.0211(4) 0.0182(3) 0.0314(4) -0.0019(3) 0.0116(3) 0.0051(3)
C26 0.0315(5) 0.0230(4) 0.0197(4) -0.0056(3) 0.0005(3) -0.0003(3)
C27 0.0226(4) 0.0183(3) 0.0326(4) -0.0007(3) 0.0140(3) -0.0021(3)
C28 0.0172(4) 0.0380(5) 0.0295(4) 0.0102(4) 0.0112(3) 0.0045(3)
C29 0.0218(4) 0.0269(4) 0.0331(5) 0.0051(4) 0.0094(3) 0.0003(3)
C30 0.0241(4) 0.0317(5) 0.0278(4) -0.0006(4) 0.0105(3) -0.0035(3)
C31 0.0239(4) 0.0250(4) 0.0356(5) -0.0019(4) 0.0136(4) -0.0010(3)
F1 0.0266(3) 0.0674(6) 0.0580(5) 0.0234(4) 0.0279(3) 0.0037(3)
F2 0.0217(3) 0.0949(8) 0.0326(4) 0.0022(4) -0.0021(3) 0.0005(4)
F3 0.0390(4) 0.0387(4) 0.0713(6) 0.0204(4) 0.0271(4) 0.0219(3)
N1 0.0111(2) 0.0158(2) 0.0102(2) 0.00112(19) 0.00420(18) 0.00231(19)
N2 0.0121(2) 0.0179(3) 0.0103(2) 0.00008(19) 0.00452(19) 0.0021(2)
N3 0.0125(2) 0.0184(3) 0.0115(2) 0.0005(2) 0.00429(19) 0.0023(2)
Ni1 0.01123(4) 0.01449(4) 0.00897(4) 0.00059(3) 0.00385(3) 0.00242(3)
O1 0.0298(3) 0.0335(4) 0.0175(3) -0.0024(3) 0.0067(2) 0.0003(3)
O2 0.0350(4) 0.0186(3) 0.0354(4) 0.0001(3) 0.0142(3) 0.0004(3)
O3 0.0190(3) 0.0286(3) 0.0225(3) 0.0042(2) 0.0118(2) 0.0008(2)
P1 0.01069(7) 0.01487(8) 0.01007(7) -0.00005(6) 0.00338(5) 0.00191(6)
P2 0.01188(7) 0.01419(8) 0.01065(7) -0.00022(6) 0.00478(6) 0.00180(6)
S1 0.01502(8) 0.01823(8) 0.01625(8) 0.00125(6) 0.00681(6) 0.00104(6)

loop_
_atom_type_symbol
_atom_type_description
_atom_type_scat_dispersion_real
_atom_type_scat_dispersion_imag
_atom_type_scat_source
C C 0.0033 0.0016 'International Tables Vol C Tables 4.2.6.8 and 6.1.1.4'
H H 0.0000 0.0000 'International Tables Vol C Tables 4.2.6.8 and 6.1.1.4'
N N 0.0061 0.0033 'International Tables Vol C Tables 4.2.6.8 and 6.1.1.4'
O O 0.0106 0.0060 'International Tables Vol C Tables 4.2.6.8 and 6.1.1.4'
F F 0.0171 0.0103 'International Tables Vol C Tables 4.2.6.8 and 6.1.1.4'
P P 0.1023 0.0942 'International Tables Vol C Tables 4.2.6.8 and 6.1.1.4'
S S 0.1246 0.1234 'International Tables Vol C Tables 4.2.6.8 and 6.1.1.4'
Ni Ni 0.3393 1.1124 'International Tables Vol C Tables 4.2.6.8 and 6.1.1.4'

loop_
_geom_angle_atom_site_label_1
_geom_angle_atom_site_label_2
_geom_angle_atom_site_label_3
_geom_angle
_geom_angle_site_symmetry_1
N1 C1 C2 123.18(6) .
N1 C1 N2 116.98(6) .
N2 C1 C2 119.75(6) .
C1 C2 C6 108.33(6) .
C1 C2 C8 112.12(6) .
C3 C2 C1 110.80(6) .
C3 C2 C6 108.31(7) .
C3 C2 C8 108.85(6) .
C8 C2 C6 108.33(6) .
C4 C3 C2 125.23(7) .
C3 C4 C5 118.44(7) .
C3 C4 C10 122.78(7) .
C5 C4 C10 118.72(6) .
N1 C5 C4 119.06(6) .
N3 C5 C4 120.88(7) .
N3 C5 N1 120.06(6) .
C7 C6 C2 115.49(7) .
C9 C8 C2 113.51(6) .
C4 C10 C11 113.36(7) .
C13 C12 C14 108.51(8) .
C13 C12 P1 104.90(6) .
C14 C12 P1 108.55(6) .
C15 C12 C13 108.68(8) .
C15 C12 C14 110.92(7) .
C15 C12 P1 114.95(6) .
C17 C16 C18 108.15(8) .
C17 C16 P1 107.25(6) .
C18 C16 P1 106.42(6) .
C19 C16 C17 109.16(8) .
C19 C16 C18 110.38(7) .
C19 C16 P1 115.21(6) .
C21 C20 C22 108.14(9) .
C21 C20 P2 104.05(6) .
C22 C20 P2 113.23(6) .
C23 C20 C21 109.29(9) .
C23 C20 C22 110.19(8) .
C23 C20 P2 111.64(6) .
C25 C24 C26 110.79(7) .
C25 C24 C27 110.11(7) .
C25 C24 P2 112.00(6) .
C26 C24 C27 108.03(8) .
C26 C24 P2 110.81(6) .
C27 C24 P2 104.87(6) .
F1 C28 S1 111.01(7) .
F2 C28 F1 107.65(10) .
F2 C28 F3 108.04(10) .
F2 C28 S1 111.66(8) .
F3 C28 F1 107.32(9) .
F3 C28 S1 110.98(8) .
C31 C29 C30 120.08(10) 3_677
C31 C30 C29 119.96(10) .
C29 C31 C30 119.96(10) 3_677
C1 N1 C5 121.77(6) .
C1 N1 Ni1 120.46(5) .
C5 N1 Ni1 117.66(5) .
C1 N2 P1 117.35(5) .
C5 N3 P2 114.65(5) .
N1 Ni1 P1 86.67(2) .
N1 Ni1 P2 85.31(2) .
P2 Ni1 P1 171.738(9) .
C12 P1 C16 113.87(4) .
C12 P1 Ni1 114.12(3) .
C16 P1 Ni1 118.27(3) .
N2 P1 C12 104.83(3) .
N2 P1 C16 104.72(3) .
N2 P1 Ni1 98.12(2) .
C20 P2 Ni1 118.55(3) .
C24 P2 C20 114.68(4) .
C24 P2 Ni1 113.75(3) .
N3 P2 C20 103.01(4) .
N3 P2 C24 101.58(4) .
N3 P2 Ni1 101.93(2) .
O1 S1 C28 103.28(5) .
O1 S1 O2 115.46(5) .
O1 S1 O3 114.80(5) .
O2 S1 C28 103.83(5) .
O2 S1 O3 114.31(5) .
O3 S1 C28 102.85(4) .

loop_
_geom_bond_atom_site_label_1
_geom_bond_atom_site_label_2
_geom_bond_distance
_geom_bond_site_symmetry_2
C1 C2 1.5078(10) .
C1 N1 1.3250(9) .
C1 N2 1.3465(10) .
C2 C3 1.4981(11) .
C2 C6 1.5598(11) .
C2 C8 1.5452(11) .
C3 C4 1.3386(10) .
C4 C5 1.4639(10) .
C4 C10 1.5054(11) .
C5 N1 1.4159(9) .
C5 N3 1.2893(9) .
C6 C7 1.5209(13) .
C8 C9 1.5177(12) .
C10 C11 1.5230(13) .
C12 C13 1.5338(13) .
C12 C14 1.5351(12) .
C12 C15 1.5318(12) .
C12 P1 1.8551(9) .
C16 C17 1.5328(14) .
C16 C18 1.5367(12) .
C16 C19 1.5299(13) .
C16 P1 1.8608(8) .
C20 C21 1.5220(13) .
C20 C22 1.5310(13) .
C20 C23 1.5173(13) .
C20 P2 1.8593(8) .
C24 C25 1.5248(12) .
C24 C26 1.5280(13) .
C24 C27 1.5380(12) .
C24 P2 1.8570(8) .
C28 F1 1.3273(12) .
C28 F2 1.3238(14) .
C28 F3 1.3254(14) .
C28 S1 1.8244(10) .
C29 C30 1.3875(15) .
C29 C31 1.3845(16) 3_677
C30 C31 1.3875(16) .
N1 Ni1 1.9017(7) .
N2 P1 1.7415(7) .
N3 P2 1.7164(7) .
Ni1 P1 2.1348(3) .
Ni1 P2 2.1300(3) .
O1 S1 1.4341(7) .
O2 S1 1.4355(8) .
O3 S1 1.4514(7) .
